data_1547709
loop_
_publ_author_name
'Yu-Meng You'
'Yuan-Yuan Tang'
'Peng-Fei Li'
'Han-Yue Zhang'
'Wan-Ying Zhang'
'Yi Zhang'
'Heng-Yun Ye'
'Takayoshi Nakamura'
'Ren-Gen Xiong'

_publ_section_title
;
 Quinuclidinium salt ferroelectric thin-film with duodecuple-rotational
 polarization-directions
;
_journal_name_full 'Nature Communications'
_journal_page_first 14934
_journal_paper_doi 10.1038/ncomms14934
_journal_volume 8
_journal_year 2017
_chemical_formula_sum 'C7 H14 I N O4'
_chemical_formula_weight 303.09
_space_group_crystal_system cubic
_space_group_IT_number 221
_space_group_name_Hall '-P 4 2 3'
_space_group_name_H-M_alt 'P m -3 m'
_symmetry_space_group_name_Hall '-P 4 2 3'
_symmetry_space_group_name_H-M 'P m -3 m'
_atom_sites_solution_hydrogens .
_cell_angle_alpha 90
_cell_angle_beta 90
_cell_angle_gamma 90
_cell_formula_units_Z 1
_cell_length_a 6.437(8)
_cell_length_b 6.437(8)
_cell_length_c 6.437(8)
_cell_measurement_reflns_used 424
_cell_measurement_temperature 338(2)
_cell_measurement_theta_max 27.3086
_cell_measurement_theta_min 3.1636
_cell_volume 266.7(6)
_computing_structure_refinement 'SHELXL-2014/7 (Sheldrick, 2014)'
_diffrn_ambient_temperature 338(2)
_diffrn_measured_fraction_theta_full 1.000
_diffrn_measured_fraction_theta_max 1.000
_diffrn_measurement_device_type 'Rigaku saturn 724'
_diffrn_radiation_type MoK\a
_diffrn_radiation_wavelength 0.71073
_diffrn_reflns_av_R_equivalents 0.0592
_diffrn_reflns_av_unetI/netI 0.0108
_diffrn_reflns_Laue_measured_fraction_full 1.000
_diffrn_reflns_Laue_measured_fraction_max 1.000
_diffrn_reflns_limit_h_max 8
_diffrn_reflns_limit_h_min -8
_diffrn_reflns_limit_k_max 8
_diffrn_reflns_limit_k_min -8
_diffrn_reflns_limit_l_max 8
_diffrn_reflns_limit_l_min -8
_diffrn_reflns_number 2972
_diffrn_reflns_point_group_measured_fraction_full 1.000
_diffrn_reflns_point_group_measured_fraction_max 1.000
_diffrn_reflns_theta_full 25.242
_diffrn_reflns_theta_max 27.510
_diffrn_reflns_theta_min 3.165
_exptl_absorpt_coefficient_mu 2.988
_exptl_absorpt_correction_T_max 1.0000
_exptl_absorpt_correction_T_min 0.8255
_exptl_absorpt_correction_type multi-scan
_exptl_crystal_colour colorless
_exptl_crystal_density_diffrn 1.887
_exptl_crystal_description block
_exptl_crystal_F_000 148
_exptl_crystal_size_max 0.25
_exptl_crystal_size_mid 0.1
_exptl_crystal_size_min 0.1
_refine_diff_density_max 0.598
_refine_diff_density_min -0.324
_refine_diff_density_rms 0.160
_refine_ls_extinction_coef .
_refine_ls_extinction_method none
_refine_ls_goodness_of_fit_ref 1.402
_refine_ls_hydrogen_treatment undef
_refine_ls_matrix_type full
_refine_ls_number_parameters 10
_refine_ls_number_reflns 91
_refine_ls_number_restraints 3
_refine_ls_restrained_S_all 1.377
_refine_ls_R_factor_all 0.1468
_refine_ls_R_factor_gt 0.1450
_refine_ls_shift/su_max 0.000
_refine_ls_shift/su_mean 0.000
_refine_ls_structure_factor_coef Fsqd
_refine_ls_weighting_details 'w=1/[\s^2^(Fo^2^)+(0.0960P)^2^+2.8465P] where P=(Fo^2^+2Fc^2^)/3'
_refine_ls_weighting_scheme calc
_refine_ls_wR_factor_gt 0.3081
_refine_ls_wR_factor_ref 0.3087
_reflns_Friedel_coverage 0.000
_reflns_Friedel_fraction_full .
_reflns_Friedel_fraction_max .
_reflns_number_gt 89
_reflns_number_total 91
_reflns_threshold_expression 'I > 2\s(I)'
_cod_data_source_file ncomms14934-s3.cif
_cod_data_source_block 2
_cod_depositor_comments
;
The following automatic conversions were performed:

'_exptl_absorpt_correction_type' value 'Multi-scan' changed to
'multi-scan' according to the built-in table from CIF Core dictionary
named 'cif_core.dic' version 2.4.1 from 2010-06-29.

Automatic conversion script
Id: cif_fix_values 5376 2017-05-30 11:51:03Z andrius 
;
_cod_original_cell_volume 266.7(10)
_cod_database_code 1547709
_shelx_space_group_comment
;
The symmetry employed for this shelxl refinement is uniquely defined
by the following loop, which should always be used as a source of
symmetry information in preference to the above space-group names.
They are only intended as comments.
;

loop_
_space_group_symop_operation_xyz
'x, y, z'
'-x, -y, z'
'-x, y, -z'
'x, -y, -z'
'z, x, y'
'z, -x, -y'
'-z, -x, y'
'-z, x, -y'
'y, z, x'
'-y, z, -x'
'y, -z, -x'
'-y, -z, x'
'y, x, -z'
'-y, -x, -z'
'y, -x, z'
'-y, x, z'
'x, z, -y'
'-x, z, y'
'-x, -z, -y'
'x, -z, y'
'z, y, -x'
'z, -y, x'
'-z, y, x'
'-z, -y, -x'
'-x, -y, -z'
'x, y, -z'
'x, -y, z'
'-x, y, z'
'-z, -x, -y'
'-z, x, y'
'z, x, -y'
'z, -x, y'
'-y, -z, -x'
'y, -z, x'
'-y, z, x'
'y, z, -x'
'-y, -x, z'
'y, x, z'
'-y, x, -z'
'y, -x, -z'
'-x, -z, y'
'x, -z, -y'
'x, z, y'
'-x, z, -y'
'-z, -y, x'
'-z, y, -x'
'z, -y, -x'
'z, y, x'

loop_
_atom_site_label
_atom_site_type_symbol
_atom_site_fract_x
_atom_site_fract_y
_atom_site_fract_z
_atom_site_U_iso_or_equiv
_atom_site_adp_type
_atom_site_occupancy
_atom_site_site_symmetry_order
_atom_site_calc_flag
_atom_site_refinement_flags_posn
_atom_site_refinement_flags_adp
_atom_site_refinement_flags_occupancy
_atom_site_disorder_assembly
_atom_site_disorder_group
I1 I 0.0000 0.0000 0.0000 0.123(4) Uani 1 48 d DS T P . .
O1 O 0.261(3) 0.0000 0.0000 0.26(5) Uiso 0.5 8 d DS . P . .
O2 O 0.1507(19) 0.1507(19) 0.1507(19) 0.4(4) Uiso 0.125 6 d DS . P . .
C1 C 0.337(7) 0.5000 0.337(7) 0.17(3) Uiso 0.5833 4 d DS . P . .
C2 C 0.5000 0.5000 0.194(5) 0.16(12) Uiso 0.1666 8 d DS . P . .

loop_
_atom_site_aniso_label
_atom_site_aniso_U_11
_atom_site_aniso_U_22
_atom_site_aniso_U_33
_atom_site_aniso_U_23
_atom_site_aniso_U_13
_atom_site_aniso_U_12
I1 0.123(4) 0.123(4) 0.123(4) 0.000 0.000 0.000

loop_
_atom_type_symbol
_atom_type_description
_atom_type_scat_dispersion_real
_atom_type_scat_dispersion_imag
_atom_type_scat_source
C C 0.0033 0.0016 'International Tables Vol C Tables 4.2.6.8 and 6.1.1.4'
H H 0.0000 0.0000 'International Tables Vol C Tables 4.2.6.8 and 6.1.1.4'
N N 0.0061 0.0033 'International Tables Vol C Tables 4.2.6.8 and 6.1.1.4'
O O 0.0106 0.0060 'International Tables Vol C Tables 4.2.6.8 and 6.1.1.4'
I I -0.4742 1.8119 'International Tables Vol C Tables 4.2.6.8 and 6.1.1.4'

loop_
_geom_angle_atom_site_label_1
_geom_angle_atom_site_label_2
_geom_angle_atom_site_label_3
_geom_angle
_geom_angle_site_symmetry_1
_geom_angle_site_symmetry_3
O1 I1 O1 180.0 33 9
O1 I1 O1 90.0 33 29
O1 I1 O1 90.0 9 29
O1 I1 O1 90.0 33 25
O1 I1 O1 90.0 9 25
O1 I1 O1 90.0 29 25
O1 I1 O1 90.0 33 5
O1 I1 O1 90.0 9 5
O1 I1 O1 180.0 29 5
O1 I1 O1 90.0 25 5
O1 I1 O1 90.0 33 .
O1 I1 O1 90.0 9 .
O1 I1 O1 90.0 29 .
O1 I1 O1 180.0 25 .
O1 I1 O1 90.0 5 .
O1 I1 O2 54.7 33 25
O1 I1 O2 125.3 9 25
O1 I1 O2 54.7 29 25
O1 I1 O2 54.736(1) 25 25
O1 I1 O2 125.3 5 25
O1 I1 O2 125.3 . 25
O1 I1 O2 125.264(1) 33 28
O1 I1 O2 54.7 9 28
O1 I1 O2 125.264(1) 29 28
O1 I1 O2 54.736(1) 25 28
O1 I1 O2 54.736(1) 5 28
O1 I1 O2 125.264(1) . 28
O2 I1 O2 109.471(1) 25 28
O1 I1 O2 54.7 33 4
O1 I1 O2 125.264(1) 9 4
O1 I1 O2 54.736(1) 29 4
O1 I1 O2 125.264(1) 25 4
O1 I1 O2 125.264(1) 5 4
O1 I1 O2 54.736(1) . 4
O2 I1 O2 70.529(1) 25 4
O2 I1 O2 180.0(14) 28 4
O1 I1 O2 125.3 33 2
O1 I1 O2 54.7 9 2
O1 I1 O2 54.7 29 2
O1 I1 O2 54.7 25 2
O1 I1 O2 125.3 5 2
O1 I1 O2 125.264(1) . 2
O2 I1 O2 70.5 25 2
O2 I1 O2 70.5 28 2
O2 I1 O2 109.471(1) 4 2
O1 I1 O2 54.7 33 26
O1 I1 O2 125.3 9 26
O1 I1 O2 125.3 29 26
O1 I1 O2 125.264(1) 25 26
O1 I1 O2 54.7 5 26
O1 I1 O2 54.7 . 26
O2 I1 O2 109.5 25 26
O2 I1 O2 109.471(1) 28 26
O2 I1 O2 70.5 4 26
O2 I1 O2 180(2) 2 26
O1 I1 O2 54.7 33 3
O1 I1 O2 125.264(1) 9 3
O1 I1 O2 125.3 29 3
O1 I1 O2 54.7 25 3
O1 I1 O2 54.7 5 3
O1 I1 O2 125.264(1) . 3
O2 I1 O2 70.529(1) 25 3
O2 I1 O2 70.5 28 3
O2 I1 O2 109.5 4 3
O2 I1 O2 109.5 2 3
O2 I1 O2 70.5 26 3
O2 O1 O2 77.8(8) 4 27
O2 O1 O2 77.8(8) 4 26
O2 O1 O2 125(2) 27 26
O2 O1 O2 125(2) 4 .
O2 O1 O2 77.8(8) 27 .
O2 O1 O2 77.8(8) 26 .
O2 O1 I1 62.7(10) 4 .
O2 O1 I1 62.7(10) 27 .
O2 O1 I1 62.7(10) 26 .
O2 O1 I1 62.7(10) . .
O1 O2 O1 100.5(12) 9 5
O1 O2 O1 100.5(12) 9 .
O1 O2 O1 100.5(12) 5 .
O1 O2 I1 62.6(10) 9 .
O1 O2 I1 62.6(10) 5 .
O1 O2 I1 62.6(10) . .
C2 C1 C2 173(6) . 5
C2 C1 C1 57.9(16) . 34_565
C2 C1 C1 117.8(18) 5 34_565
C2 C1 C1 117.8(18) . 6_566
C2 C1 C1 57.9(16) 5 6_566
C1 C1 C1 60.000(1) 34_565 6_566
C2 C1 C1 117.8(18) . 5
C2 C1 C1 57.9(16) 5 5
C1 C1 C1 120.001(14) 34_565 5
C1 C1 C1 90.001(1) 6_566 5
C2 C1 C1 57.9(16) . 9
C2 C1 C1 117.8(18) 5 9
C1 C1 C1 90.00(2) 34_565 9
C1 C1 C1 120.001(19) 6_566 9
C1 C1 C1 60.000(1) 5 9
C1 C2 C1 64(3) . 34_565
C1 C2 C1 97(6) . 2_665
C1 C2 C1 64(3) 34_565 2_665
C1 C2 C1 64(3) . 9
C1 C2 C1 97(6) 34_565 9
C1 C2 C1 64(3) 2_665 9

loop_
_geom_bond_atom_site_label_1
_geom_bond_atom_site_label_2
_geom_bond_distance
_geom_bond_site_symmetry_2
I1 O1 1.68(2) 33
I1 O1 1.68(2) 9
I1 O1 1.68(2) 29
I1 O1 1.68(2) 25
I1 O1 1.68(2) 5
I1 O1 1.68(2) .
I1 O2 1.68(2) 25
I1 O2 1.68(2) 28
I1 O2 1.68(2) 4
I1 O2 1.68(2) 2
I1 O2 1.68(2) 26
I1 O2 1.68(2) 3
O1 O2 1.544(14) 4
O1 O2 1.544(14) 27
O1 O2 1.544(14) 26
O1 O2 1.544(14) .
O2 O1 1.544(14) 9
O2 O1 1.544(14) 5
C1 C2 1.40(2) .
C1 C2 1.40(2) 5
C1 C1 1.48(6) 34_565
C1 C1 1.48(6) 6_566
C1 C1 1.48(6) 5
C1 C1 1.48(6) 9
C2 C1 1.40(2) 34_565
C2 C1 1.40(2) 2_665
C2 C1 1.40(2) 9
